data_1565555
loop_
_publ_author_name
'Santra, Ananyakumari'
'Brandao, Paula'
'Mondal, Gopinath'
'Bera, Pradip'
'Jana, Abhimanyu'
'Bhattacharyya, Indranil'
'Pramanik, Chandana'
'Bera, Pulakesh'

_publ_section_title
;
 Monomeric and dimeric cadmium(II) complexes of S-alkyl/aryl
 dithiocarbazate as single-source precursors for cadmium sulfide
 nanoparticles: An experimental, theoretical interpretation in the
 stability of precursor and visible light dye degradation study
;
_journal_name_full 'Inorganica Chimica Acta'
_journal_page_first 119315
_journal_paper_doi 10.1016/j.ica.2019.119315
_journal_volume 501
_journal_year 2020
_chemical_formula_sum 'C18 H20 Cd N6 S4'
_chemical_formula_weight 561.04
_space_group_crystal_system triclinic
_space_group_IT_number 2
_space_group_name_Hall '-P 1'
_space_group_name_H-M_alt 'P -1'
_atom_sites_solution_hydrogens geom
_audit_creation_method SHELXL-2013
_cell_angle_alpha 99.199(2)
_cell_angle_beta 95.857(2)
_cell_angle_gamma 97.625(2)
_cell_formula_units_Z 2
_cell_length_a 7.6582(4)
_cell_length_b 10.6878(5)
_cell_length_c 13.9776(6)
_cell_measurement_reflns_used 502
_cell_measurement_temperature 150(2)
_cell_measurement_theta_max 25.22
_cell_measurement_theta_min 2.90
_cell_volume 1110.44(9)
_computing_structure_refinement 'SHELXL-2013 (Sheldrick, 2013)'
_diffrn_ambient_temperature 150(2)
_diffrn_measured_fraction_theta_full 1.000
_diffrn_measured_fraction_theta_max 0.999
_diffrn_measurement_device_type CCD
_diffrn_measurement_method 'omega and phi scans'
_diffrn_radiation_type MoK\a
_diffrn_radiation_wavelength 0.71073
_diffrn_reflns_av_R_equivalents 0.0291
_diffrn_reflns_av_unetI/netI 0.0260
_diffrn_reflns_Laue_measured_fraction_full 1.000
_diffrn_reflns_Laue_measured_fraction_max 0.999
_diffrn_reflns_limit_h_max 10
_diffrn_reflns_limit_h_min -10
_diffrn_reflns_limit_k_max 14
_diffrn_reflns_limit_k_min -14
_diffrn_reflns_limit_l_max 19
_diffrn_reflns_limit_l_min -19
_diffrn_reflns_number 27270
_diffrn_reflns_point_group_measured_fraction_full 1.000
_diffrn_reflns_point_group_measured_fraction_max 0.999
_diffrn_reflns_theta_full 25.242
_diffrn_reflns_theta_max 29.191
_diffrn_reflns_theta_min 1.488
_diffrn_source 'fine-focus sealed tube'
_exptl_absorpt_coefficient_mu 1.377
_exptl_absorpt_correction_T_max 0.7458
_exptl_absorpt_correction_T_min 0.6690
_exptl_absorpt_correction_type multi-scan
_exptl_crystal_colour yellow
_exptl_crystal_density_diffrn 1.678
_exptl_crystal_description plate
_exptl_crystal_F_000 564
_exptl_crystal_size_max 0.200
_exptl_crystal_size_mid 0.100
_exptl_crystal_size_min 0.030
_refine_diff_density_max 0.429
_refine_diff_density_min -0.351
_refine_diff_density_rms 0.067
_refine_ls_extinction_coef .
_refine_ls_extinction_method none
_refine_ls_goodness_of_fit_ref 1.034
_refine_ls_hydrogen_treatment constr
_refine_ls_matrix_type full
_refine_ls_number_parameters 266
_refine_ls_number_reflns 5998
_refine_ls_number_restraints 0
_refine_ls_restrained_S_all 1.034
_refine_ls_R_factor_all 0.0272
_refine_ls_R_factor_gt 0.0210
_refine_ls_shift/su_max 0.002
_refine_ls_shift/su_mean 0.000
_refine_ls_structure_factor_coef Fsqd
_refine_ls_weighting_details 'w=1/[\s^2^(Fo^2^)+(0.0214P)^2^+0.4152P] where P=(Fo^2^+2Fc^2^)/3'
_refine_ls_weighting_scheme calc
_refine_ls_wR_factor_gt 0.0476
_refine_ls_wR_factor_ref 0.0502
_reflns_Friedel_coverage 0.000
_reflns_Friedel_fraction_full .
_reflns_Friedel_fraction_max .
_reflns_number_gt 5289
_reflns_number_total 5998
_reflns_threshold_expression 'I > 2\s(I)'
_cod_data_source_file ICA-2020-501-119315.cif
_cod_data_source_block f1
_cod_database_code 1565555
_shelx_space_group_comment
;
The symmetry employed for this shelxl refinement is uniquely defined
by the following loop, which should always be used as a source of
symmetry information in preference to the above space-group names.
They are only intended as comments.
;
_shelx_estimated_absorpt_t_min 0.770
_shelx_estimated_absorpt_t_max 0.960
_shelxl_version_number 2013-4

loop_
_space_group_symop_operation_xyz
'x, y, z'
'-x, -y, -z'

loop_
_atom_site_label
_atom_site_type_symbol
_atom_site_fract_x
_atom_site_fract_y
_atom_site_fract_z
_atom_site_U_iso_or_equiv
_atom_site_adp_type
_atom_site_occupancy
_atom_site_site_symmetry_order
_atom_site_calc_flag
_atom_site_refinement_flags_posn
_atom_site_refinement_flags_adp
_atom_site_refinement_flags_occupancy
_atom_site_disorder_assembly
_atom_site_disorder_group
Cd Cd 0.66260(2) 0.38511(2) 0.72172(2) 0.01781(4) Uani 1 1 d . . . . .
S1 S 0.90339(6) 0.25232(5) 0.66544(3) 0.02540(10) Uani 1 1 d . . . . .
S2 S 1.11943(6) 0.10245(4) 0.76882(3) 0.02536(10) Uani 1 1 d . . . . .
S3 S 0.84392(6) 0.61674(4) 0.76814(3) 0.02408(9) Uani 1 1 d . . . . .
S4 S 0.69610(7) 0.85530(4) 0.79436(4) 0.02968(11) Uani 1 1 d . . . . .
N1 N 0.44707(18) 0.39839(13) 0.83719(10) 0.0182(3) Uani 1 1 d . . . . .
N2 N 0.71540(18) 0.26214(13) 0.84467(10) 0.0175(3) Uani 1 1 d . . . . .
N3 N 0.85367(19) 0.19069(13) 0.84667(10) 0.0195(3) Uani 1 1 d . . . . .
N4 N 0.4354(2) 0.26748(14) 0.59654(10) 0.0230(3) Uani 1 1 d . . . . .
N5 N 0.49674(19) 0.52059(13) 0.64478(10) 0.0181(3) Uani 1 1 d . . . . .
N6 N 0.51663(19) 0.65072(13) 0.68224(10) 0.0203(3) Uani 1 1 d . . . . .
C1 C 0.3071(2) 0.45987(17) 0.82976(12) 0.0233(4) Uani 1 1 d . . . . .
H1 H 0.2897 0.5027 0.7758 0.028 Uiso 1 1 calc R U . . .
C2 C 0.1861(2) 0.46436(19) 0.89681(13) 0.0273(4) Uani 1 1 d . . . . .
H2 H 0.0863 0.5075 0.8882 0.033 Uiso 1 1 calc R U . . .
C3 C 0.2134(3) 0.40502(19) 0.97627(13) 0.0275(4) Uani 1 1 d . . . . .
H3 H 0.1335 0.4075 1.0240 0.033 Uiso 1 1 calc R U . . .
C4 C 0.3587(2) 0.34164(17) 0.98570(12) 0.0226(3) Uani 1 1 d . . . . .
H4 H 0.3809 0.3014 1.0407 0.027 Uiso 1 1 calc R U . . .
C5 C 0.4721(2) 0.33728(15) 0.91402(11) 0.0175(3) Uani 1 1 d . . . . .
C6 C 0.6228(2) 0.26346(15) 0.91692(12) 0.0188(3) Uani 1 1 d . . . . .
C7 C 0.6591(3) 0.1926(2) 0.99934(14) 0.0326(4) Uani 1 1 d . . . . .
H7A H 0.7655 0.1522 0.9910 0.049 Uiso 1 1 calc R U . . .
H7B H 0.5574 0.1264 0.9994 0.049 Uiso 1 1 calc R U . . .
H7C H 0.6780 0.2528 1.0615 0.049 Uiso 1 1 calc R U . . .
C8 C 0.9375(2) 0.18668(15) 0.76975(12) 0.0187(3) Uani 1 1 d . . . . .
C9 C 1.1263(3) 0.0424(2) 0.88240(15) 0.0330(4) Uani 1 1 d . . . . .
H9A H 1.1108 0.1107 0.9352 0.050 Uiso 1 1 calc R U . . .
H9B H 1.2411 0.0139 0.8967 0.050 Uiso 1 1 calc R U . . .
H9C H 1.0307 -0.0299 0.8770 0.050 Uiso 1 1 calc R U . . .
C10 C 0.4081(3) 0.13988(18) 0.57349(14) 0.0328(4) Uani 1 1 d . . . . .
H10 H 0.4832 0.0930 0.6073 0.039 Uiso 1 1 calc R U . . .
C11 C 0.2746(3) 0.0728(2) 0.50222(15) 0.0388(5) Uani 1 1 d . . . . .
H11 H 0.2567 -0.0182 0.4884 0.047 Uiso 1 1 calc R U . . .
C12 C 0.1687(3) 0.1409(2) 0.45208(15) 0.0374(5) Uani 1 1 d . . . . .
H12 H 0.0776 0.0974 0.4021 0.045 Uiso 1 1 calc R U . . .
C13 C 0.1956(3) 0.2731(2) 0.47471(13) 0.0296(4) Uani 1 1 d . . . . .
H13 H 0.1236 0.3216 0.4404 0.036 Uiso 1 1 calc R U . . .
C14 C 0.3296(2) 0.33430(17) 0.54846(12) 0.0206(3) Uani 1 1 d . . . . .
C15 C 0.3618(2) 0.47614(16) 0.57995(12) 0.0192(3) Uani 1 1 d . . . . .
C16 C 0.2370(3) 0.5579(2) 0.54122(15) 0.0314(4) Uani 1 1 d . . . . .
H16A H 0.1359 0.5586 0.5788 0.047 Uiso 1 1 calc R U . . .
H16B H 0.1944 0.5231 0.4724 0.047 Uiso 1 1 calc R U . . .
H16C H 0.2991 0.6456 0.5471 0.047 Uiso 1 1 calc R U . . .
C17 C 0.6655(2) 0.69322(16) 0.73917(12) 0.0206(3) Uani 1 1 d . . . . .
C18 C 0.4998(3) 0.9095(2) 0.74486(17) 0.0400(5) Uani 1 1 d . . . . .
H18A H 0.4915 0.8948 0.6734 0.060 Uiso 1 1 calc R U . . .
H18B H 0.5058 1.0013 0.7695 0.060 Uiso 1 1 calc R U . . .
H18C H 0.3950 0.8621 0.7646 0.060 Uiso 1 1 calc R U . . .

loop_
_atom_site_aniso_label
_atom_site_aniso_U_11
_atom_site_aniso_U_22
_atom_site_aniso_U_33
_atom_site_aniso_U_23
_atom_site_aniso_U_13
_atom_site_aniso_U_12
Cd 0.02089(7) 0.01893(6) 0.01551(6) 0.00602(4) 0.00128(4) 0.00708(5)
S1 0.0298(2) 0.0312(2) 0.0193(2) 0.00634(17) 0.00655(17) 0.01459(19)
S2 0.0200(2) 0.0256(2) 0.0319(2) 0.00420(18) 0.00291(18) 0.01009(18)
S3 0.0206(2) 0.0238(2) 0.0269(2) 0.00760(17) -0.00446(17) 0.00184(17)
S4 0.0361(3) 0.0185(2) 0.0324(2) 0.00237(18) 0.0031(2) 0.00058(19)
N1 0.0185(7) 0.0205(7) 0.0162(6) 0.0037(5) 0.0014(5) 0.0058(6)
N2 0.0179(7) 0.0161(6) 0.0195(7) 0.0048(5) 0.0008(5) 0.0054(5)
N3 0.0190(7) 0.0181(7) 0.0232(7) 0.0060(5) 0.0017(6) 0.0075(6)
N4 0.0290(8) 0.0206(7) 0.0185(7) 0.0027(5) 0.0016(6) 0.0023(6)
N5 0.0187(7) 0.0187(7) 0.0182(6) 0.0070(5) 0.0011(5) 0.0037(5)
N6 0.0222(7) 0.0171(7) 0.0226(7) 0.0062(5) 0.0025(6) 0.0038(6)
C1 0.0228(9) 0.0290(9) 0.0199(8) 0.0051(7) 0.0008(7) 0.0104(7)
C2 0.0215(9) 0.0372(10) 0.0243(9) 0.0019(7) 0.0020(7) 0.0134(8)
C3 0.0244(9) 0.0375(10) 0.0222(9) 0.0031(7) 0.0089(7) 0.0081(8)
C4 0.0254(9) 0.0263(9) 0.0167(8) 0.0044(6) 0.0035(7) 0.0048(7)
C5 0.0187(8) 0.0171(7) 0.0158(7) 0.0016(6) 0.0008(6) 0.0020(6)
C6 0.0214(8) 0.0175(8) 0.0187(8) 0.0048(6) 0.0025(6) 0.0055(6)
C7 0.0379(11) 0.0417(11) 0.0284(10) 0.0211(8) 0.0109(8) 0.0200(9)
C8 0.0170(8) 0.0157(7) 0.0223(8) 0.0014(6) -0.0011(6) 0.0036(6)
C9 0.0260(10) 0.0324(10) 0.0438(11) 0.0162(9) -0.0032(8) 0.0097(8)
C10 0.0455(12) 0.0225(9) 0.0295(10) 0.0024(7) 0.0057(9) 0.0033(9)
C11 0.0485(14) 0.0261(10) 0.0353(11) -0.0076(8) 0.0117(10) -0.0068(9)
C12 0.0325(11) 0.0451(12) 0.0254(10) -0.0106(9) 0.0060(8) -0.0087(10)
C13 0.0230(9) 0.0424(11) 0.0208(8) 0.0013(8) 0.0031(7) 0.0004(8)
C14 0.0199(8) 0.0267(9) 0.0147(7) 0.0033(6) 0.0047(6) 0.0007(7)
C15 0.0154(8) 0.0259(9) 0.0176(7) 0.0078(6) 0.0016(6) 0.0030(7)
C16 0.0216(9) 0.0390(11) 0.0339(10) 0.0096(8) -0.0064(8) 0.0102(8)
C17 0.0238(9) 0.0180(8) 0.0212(8) 0.0065(6) 0.0047(7) 0.0025(7)
C18 0.0499(14) 0.0232(10) 0.0496(13) 0.0071(9) 0.0061(11) 0.0142(9)

loop_
_atom_type_symbol
_atom_type_description
_atom_type_scat_dispersion_real
_atom_type_scat_dispersion_imag
_atom_type_scat_source
C C 0.0033 0.0016 'International Tables Vol C Tables 4.2.6.8 and 6.1.1.4'
H H 0.0000 0.0000 'International Tables Vol C Tables 4.2.6.8 and 6.1.1.4'
N N 0.0061 0.0033 'International Tables Vol C Tables 4.2.6.8 and 6.1.1.4'
S S 0.1246 0.1234 'International Tables Vol C Tables 4.2.6.8 and 6.1.1.4'
Cd Cd -0.8075 1.2024 'International Tables Vol C Tables 4.2.6.8 and 6.1.1.4'

loop_
_geom_angle_atom_site_label_1
_geom_angle_atom_site_label_2
_geom_angle_atom_site_label_3
_geom_angle
_geom_angle_site_symmetry_1
_geom_angle_site_symmetry_3
N2 Cd N5 152.07(5) . .
N2 Cd N4 110.02(5) . .
N5 Cd N4 67.54(5) . .
N2 Cd N1 67.96(5) . .
N5 Cd N1 84.12(5) . .
N4 Cd N1 90.17(5) . .
N2 Cd S1 74.87(4) . .
N5 Cd S1 132.34(4) . .
N4 Cd S1 94.01(4) . .
N1 Cd S1 141.67(3) . .
N2 Cd S3 111.66(4) . .
N5 Cd S3 73.23(4) . .
N4 Cd S3 137.98(4) . .
N1 Cd S3 100.43(3) . .
S1 Cd S3 101.589(16) . .
C8 S1 Cd 96.95(6) . .
C8 S2 C9 103.82(9) . .
C17 S3 Cd 94.87(6) . .
C17 S4 C18 102.85(9) . .
C1 N1 C5 118.47(14) . .
C1 N1 Cd 124.92(11) . .
C5 N1 Cd 116.61(11) . .
C6 N2 N3 116.24(13) . .
C6 N2 Cd 121.61(11) . .
N3 N2 Cd 122.04(10) . .
C8 N3 N2 114.04(13) . .
C10 N4 C14 118.82(16) . .
C10 N4 Cd 123.17(13) . .
C14 N4 Cd 118.00(11) . .
C15 N5 N6 115.95(14) . .
C15 N5 Cd 122.12(11) . .
N6 N5 Cd 120.54(10) . .
C17 N6 N5 113.24(14) . .
N1 C1 C2 123.21(16) . .
N1 C1 H1 118.4 . .
C2 C1 H1 118.4 . .
C3 C2 C1 118.52(17) . .
C3 C2 H2 120.7 . .
C1 C2 H2 120.7 . .
C2 C3 C4 119.11(16) . .
C2 C3 H3 120.4 . .
C4 C3 H3 120.4 . .
C3 C4 C5 119.44(16) . .
C3 C4 H4 120.3 . .
C5 C4 H4 120.3 . .
N1 C5 C4 121.19(15) . .
N1 C5 C6 117.06(14) . .
C4 C5 C6 121.74(15) . .
N2 C6 C5 116.48(14) . .
N2 C6 C7 123.14(15) . .
C5 C6 C7 120.37(15) . .
C6 C7 H7A 109.5 . .
C6 C7 H7B 109.5 . .
H7A C7 H7B 109.5 . .
C6 C7 H7C 109.5 . .
H7A C7 H7C 109.5 . .
H7B C7 H7C 109.5 . .
N3 C8 S1 131.23(13) . .
N3 C8 S2 116.72(12) . .
S1 C8 S2 112.05(9) . .
S2 C9 H9A 109.5 . .
S2 C9 H9B 109.5 . .
H9A C9 H9B 109.5 . .
S2 C9 H9C 109.5 . .
H9A C9 H9C 109.5 . .
H9B C9 H9C 109.5 . .
N4 C10 C11 122.7(2) . .
N4 C10 H10 118.7 . .
C11 C10 H10 118.7 . .
C12 C11 C10 118.51(19) . .
C12 C11 H11 120.7 . .
C10 C11 H11 120.7 . .
C11 C12 C13 119.57(19) . .
C11 C12 H12 120.2 . .
C13 C12 H12 120.2 . .
C12 C13 C14 119.0(2) . .
C12 C13 H13 120.5 . .
C14 C13 H13 120.5 . .
N4 C14 C13 121.41(17) . .
N4 C14 C15 116.42(15) . .
C13 C14 C15 122.16(17) . .
N5 C15 C14 115.60(15) . .
N5 C15 C16 123.51(16) . .
C14 C15 C16 120.81(15) . .
C15 C16 H16A 109.5 . .
C15 C16 H16B 109.5 . .
H16A C16 H16B 109.5 . .
C15 C16 H16C 109.5 . .
H16A C16 H16C 109.5 . .
H16B C16 H16C 109.5 . .
N6 C17 S3 130.58(13) . .
N6 C17 S4 116.09(13) . .
S3 C17 S4 113.31(10) . .
S4 C18 H18A 109.5 . .
S4 C18 H18B 109.5 . .
H18A C18 H18B 109.5 . .
S4 C18 H18C 109.5 . .
H18A C18 H18C 109.5 . .
H18B C18 H18C 109.5 . .

loop_
_geom_bond_atom_site_label_1
_geom_bond_atom_site_label_2
_geom_bond_distance
_geom_bond_site_symmetry_2
Cd N2 2.3591(13) .
Cd N5 2.3609(14) .
Cd N4 2.4010(15) .
Cd N1 2.4253(14) .
Cd S1 2.5821(5) .
Cd S3 2.6207(5) .
S1 C8 1.7275(17) .
S2 C8 1.7564(17) .
S2 C9 1.803(2) .
S3 C17 1.7288(18) .
S4 C17 1.7547(17) .
S4 C18 1.795(2) .
N1 C1 1.333(2) .
N1 C5 1.354(2) .
N2 C6 1.291(2) .
N2 N3 1.3858(19) .
N3 C8 1.305(2) .
N4 C10 1.333(2) .
N4 C14 1.347(2) .
N5 C15 1.287(2) .
N5 N6 1.3880(19) .
N6 C17 1.304(2) .
C1 C2 1.384(2) .
C1 H1 0.9500 .
C2 C3 1.376(3) .
C2 H2 0.9500 .
C3 C4 1.383(3) .
C3 H3 0.9500 .
C4 C5 1.390(2) .
C4 H4 0.9500 .
C5 C6 1.482(2) .
C6 C7 1.499(2) .
C7 H7A 0.9800 .
C7 H7B 0.9800 .
C7 H7C 0.9800 .
C9 H9A 0.9800 .
C9 H9B 0.9800 .
C9 H9C 0.9800 .
C10 C11 1.386(3) .
C10 H10 0.9500 .
C11 C12 1.371(3) .
C11 H11 0.9500 .
C12 C13 1.381(3) .
C12 H12 0.9500 .
C13 C14 1.391(2) .
C13 H13 0.9500 .
C14 C15 1.489(2) .
C15 C16 1.496(2) .
C16 H16A 0.9800 .
C16 H16B 0.9800 .
C16 H16C 0.9800 .
C18 H18A 0.9800 .
C18 H18B 0.9800 .
C18 H18C 0.9800 .
